data_5000162
loop_
_publ_author_name
'Kay, M. I.'
'Katz, L.'

_publ_section_title
;
 A refinement of the crystal structure of ketene dimer
;
_journal_issue 12
_journal_name_full 'Acta Crystallographica'
_journal_page_first 897
_journal_page_last 898
_journal_paper_doi 10.1107/S0365110X58002565
_journal_volume 11
_journal_year 1958
_chemical_formula_sum 'C4 H4 O2'
_space_group_IT_number 14
_symmetry_cell_setting monoclinic
_symmetry_space_group_name_Hall '-P 2ybc'
_symmetry_space_group_name_H-M 'P 1 21/c 1'
_cell_angle_alpha 90
_cell_angle_beta 101.8(5)
_cell_angle_gamma 90
_cell_formula_units_Z 4
_cell_length_a 4.0(2)
_cell_length_b 20.67(6)
_cell_length_c 5.11(2)
_cod_original_sg_symbol_H-M 'P 21/c'
_cod_database_code 5000162

loop_
_symmetry_equiv_pos_site_id
_symmetry_equiv_pos_as_xyz
1 x,y,z
2 -x,1/2+y,1/2-z
3 -x,-y,-z
4 x,-1/2-y,-1/2+z

loop_
_atom_site_label
_atom_site_type_symbol
_atom_site_fract_x
_atom_site_fract_y
_atom_site_fract_z
C1 C 0.30490 0.05990 0.16520
C2 C 0.50320 0.10620 0.28840
C3 C 0.84090 0.16500 0.52230
C4 C 0.63990 0.17380 0.24120
O1 O 0.72110 0.10330 0.55650
O2 O 1.05840 0.19200 0.69010

loop_
_atom_type_symbol
_atom_type_radius_bond
C 0.68
O 0.68
